data_7005426
loop_
_publ_author_name
'Aldous, David W.'
'Stephens, Nicholas F.'
'Lightfoot, Philip'

_publ_section_title
;
 Hydrothermal chemistry of oligomeric vanadium oxyfluorides.
;
_journal_issue 22
_journal_name_full 'Dalton transactions (Cambridge, England : 2003)'
_journal_page_first 2271
_journal_page_last 2282
_journal_paper_doi 10.1039/b702146a
_journal_year 2007
_chemical_formula_moiety 'C10 H10 N2, F6 H4 O4 V2'
_chemical_formula_sum 'C10 H14 F6 N2 O4 V2'
_chemical_formula_weight 442.11
_chemical_name_systematic
;
?
;
_space_group_IT_number 2
_symmetry_cell_setting triclinic
_symmetry_space_group_name_Hall '-P 1'
_symmetry_space_group_name_H-M 'P -1'
_atom_sites_solution_hydrogens geom
_atom_sites_solution_primary direct
_atom_sites_solution_secondary difmap
_audit_creation_method SHELXL-97
_cell_angle_alpha 101.073(12)
_cell_angle_beta 97.506(11)
_cell_angle_gamma 95.107(10)
_cell_formula_units_Z 1
_cell_length_a 5.5691(18)
_cell_length_b 7.181(2)
_cell_length_c 9.391(3)
_cell_measurement_reflns_used 1604
_cell_measurement_temperature 93(2)
_cell_measurement_theta_max 27.15
_cell_measurement_theta_min 2.94
_cell_volume 362.89(19)
_computing_structure_refinement 'SHELXL-97 (Sheldrick, 1997)'
_diffrn_ambient_temperature 93(2)
_diffrn_measured_fraction_theta_full 0.778
_diffrn_measured_fraction_theta_max 0.788
_diffrn_measurement_device_type 'CCD area Detector'
_diffrn_measurement_method dtprofit.ref
_diffrn_radiation_monochromator 'Confocal optics'
_diffrn_radiation_source 'Rotating Anode'
_diffrn_radiation_type 'Mo K\a'
_diffrn_radiation_wavelength 0.71073
_diffrn_reflns_av_R_equivalents 0.0150
_diffrn_reflns_av_sigmaI/netI 0.0233
_diffrn_reflns_limit_h_max 6
_diffrn_reflns_limit_h_min -6
_diffrn_reflns_limit_k_max 8
_diffrn_reflns_limit_k_min -8
_diffrn_reflns_limit_l_max 8
_diffrn_reflns_limit_l_min -11
_diffrn_reflns_number 2411
_diffrn_reflns_theta_full 27.80
_diffrn_reflns_theta_max 27.80
_diffrn_reflns_theta_min 2.87
_exptl_absorpt_coefficient_mu 1.378
_exptl_absorpt_correction_T_max 0.7590
_exptl_absorpt_correction_T_min 0.7530
_exptl_absorpt_correction_type multi-scan
_exptl_crystal_colour blue
_exptl_crystal_density_diffrn 2.023
_exptl_crystal_density_method 'not measured'
_exptl_crystal_description prism
_exptl_crystal_F_000 220
_exptl_crystal_size_max 0.200
_exptl_crystal_size_mid 0.200
_exptl_crystal_size_min 0.200
_refine_diff_density_max 0.682
_refine_diff_density_min -0.624
_refine_diff_density_rms 0.216
_refine_ls_extinction_method none
_refine_ls_goodness_of_fit_ref 1.457
_refine_ls_hydrogen_treatment mixed
_refine_ls_matrix_type full
_refine_ls_number_parameters 117
_refine_ls_number_reflns 1392
_refine_ls_number_restraints 0
_refine_ls_restrained_S_all 1.457
_refine_ls_R_factor_all 0.0321
_refine_ls_R_factor_gt 0.0317
_refine_ls_shift/su_max 0.000
_refine_ls_shift/su_mean 0.000
_refine_ls_structure_factor_coef Fsqd
_refine_ls_weighting_details 'calc w=1/[\s^2^(Fo^2^)+(0.0605P)^2^+0.5220P] where P=(Fo^2^+2Fc^2^)/3'
_refine_ls_weighting_scheme calc
_refine_ls_wR_factor_gt 0.1376
_refine_ls_wR_factor_ref 0.1381
_reflns_number_gt 1370
_reflns_number_total 1392
_reflns_threshold_expression >2sigma(I)
_cod_data_source_file b702146a.txt
_cod_data_source_block 5
_cod_depositor_comments
;
The following automatic conversions were performed:
'_symmetry_cell_setting' value 'Triclinic' changed to 'triclinic'
according to '/home/saulius/struct/CIF-dictionaries/cif_core.dic'
dictionary named 'cif_core.dic' version 2.4.1 from 2010-06-29.

Automatic conversion script
Id: cif_fix_enum 1527 2010-12-29 10:47:43Z saulius 
;
_cod_original_cell_volume 362.9(2)
_cod_database_code 7005426

loop_
_symmetry_equiv_pos_as_xyz
'x, y, z'
'-x, -y, -z'

loop_
_atom_site_label
_atom_site_type_symbol
_atom_site_fract_x
_atom_site_fract_y
_atom_site_fract_z
_atom_site_U_iso_or_equiv
_atom_site_adp_type
_atom_site_occupancy
_atom_site_symmetry_multiplicity
_atom_site_calc_flag
_atom_site_refinement_flags
_atom_site_disorder_assembly
_atom_site_disorder_group
V1 V 0.08616(8) 0.70296(6) 0.62326(5) 0.0058(3) Uani 1 1 d . . .
F1 F 0.0706(3) 0.5570(2) 0.39585(19) 0.0085(4) Uani 1 1 d . . .
F2 F 0.4077(3) 0.6164(3) 0.6469(2) 0.0103(4) Uani 1 1 d . . .
F3 F 0.2398(3) 0.9144(3) 0.5620(2) 0.0119(4) Uani 1 1 d . . .
O2 O -0.2362(4) 0.7799(3) 0.5423(3) 0.0097(5) Uani 1 1 d . . .
O1 O 0.0702(4) 0.7765(3) 0.7941(2) 0.0127(5) Uani 1 1 d . . .
N1 N 0.4696(5) 0.3368(4) 0.7782(3) 0.0116(6) Uani 1 1 d . . .
H1N H 0.4623 0.4201 0.7236 0.014 Uiso 1 1 calc R . .
C1 C 0.6339(7) 0.2145(5) 0.7644(4) 0.0181(7) Uani 1 1 d . . .
H1 H 0.7390 0.2191 0.6956 0.022 Uiso 1 1 calc R . .
C2 C 0.6502(7) 0.0805(5) 0.8514(4) 0.0161(7) Uani 1 1 d . . .
H2 H 0.7663 -0.0047 0.8416 0.019 Uiso 1 1 calc R . .
C3 C 0.4933(5) 0.0729(4) 0.9533(3) 0.0092(6) Uani 1 1 d . . .
C4 C 0.3237(8) 0.2025(7) 0.9637(5) 0.0369(13) Uani 1 1 d . . .
H4 H 0.2152 0.2011 1.0310 0.044 Uiso 1 1 calc R . .
C5 C 0.3160(8) 0.3330(7) 0.8747(5) 0.0346(11) Uani 1 1 d . . .
H5 H 0.2018 0.4200 0.8819 0.042 Uiso 1 1 calc R . .
H1A H -0.245(9) 0.872(8) 0.512(6) 0.028(13) Uiso 1 1 d . . .
H2A H -0.362(10) 0.737(7) 0.572(6) 0.029(13) Uiso 1 1 d . . .

loop_
_atom_site_aniso_label
_atom_site_aniso_U_11
_atom_site_aniso_U_22
_atom_site_aniso_U_33
_atom_site_aniso_U_23
_atom_site_aniso_U_13
_atom_site_aniso_U_12
V1 0.0055(4) 0.0057(3) 0.0072(4) 0.0030(2) 0.0014(2) 0.0012(2)
F1 0.0093(9) 0.0080(9) 0.0099(9) 0.0045(7) 0.0040(6) 0.0007(7)
F2 0.0074(10) 0.0104(9) 0.0157(10) 0.0080(7) 0.0024(7) 0.0028(7)
F3 0.0095(10) 0.0085(9) 0.0191(10) 0.0074(7) 0.0016(7) -0.0005(7)
O2 0.0065(12) 0.0099(11) 0.0164(12) 0.0090(9) 0.0041(8) 0.0033(8)
O1 0.0136(12) 0.0140(11) 0.0099(11) 0.0007(9) 0.0015(8) 0.0020(8)
N1 0.0153(15) 0.0111(13) 0.0092(13) 0.0070(10) -0.0009(10) -0.0004(10)
C1 0.028(2) 0.0159(17) 0.0171(17) 0.0100(13) 0.0151(14) 0.0056(14)
C2 0.0232(19) 0.0130(16) 0.0181(17) 0.0090(13) 0.0121(13) 0.0085(13)
C3 0.0082(16) 0.0112(15) 0.0088(14) 0.0057(12) 0.0000(11) -0.0012(11)
C4 0.034(3) 0.056(3) 0.048(3) 0.045(2) 0.033(2) 0.033(2)
C5 0.031(2) 0.049(3) 0.047(3) 0.040(2) 0.0251(19) 0.0311(19)

loop_
_atom_type_symbol
_atom_type_description
_atom_type_scat_dispersion_real
_atom_type_scat_dispersion_imag
_atom_type_scat_source
C C 0.0033 0.0016 'International Tables Vol C Tables 4.2.6.8 and 6.1.1.4'
H H 0.0000 0.0000 'International Tables Vol C Tables 4.2.6.8 and 6.1.1.4'
N N 0.0061 0.0033 'International Tables Vol C Tables 4.2.6.8 and 6.1.1.4'
O O 0.0106 0.0060 'International Tables Vol C Tables 4.2.6.8 and 6.1.1.4'
F F 0.0171 0.0103 'International Tables Vol C Tables 4.2.6.8 and 6.1.1.4'
V V 0.3005 0.5294 'International Tables Vol C Tables 4.2.6.8 and 6.1.1.4'

loop_
_geom_angle_atom_site_label_1
_geom_angle_atom_site_label_2
_geom_angle_atom_site_label_3
_geom_angle
_geom_angle_site_symmetry_1
_geom_angle_site_symmetry_3
_geom_angle_publ_flag
O1 V1 F3 105.62(11) . . ?
O1 V1 F2 97.77(10) . . ?
F3 V1 F2 86.24(8) . . ?
O1 V1 F1 97.23(10) . 2_566 ?
F3 V1 F1 157.15(9) . 2_566 ?
F2 V1 F1 91.03(8) . 2_566 ?
O1 V1 O2 97.17(11) . . ?
F3 V1 O2 87.41(9) . . ?
F2 V1 O2 164.86(10) . . ?
F1 V1 O2 89.50(9) 2_566 . ?
O1 V1 F1 169.80(10) . . ?
F3 V1 F1 84.55(8) . . ?
F2 V1 F1 83.55(8) . . ?
F1 V1 F1 72.60(8) 2_566 . ?
O2 V1 F1 82.18(9) . . ?
V1 F1 V1 107.40(8) 2_566 . ?
V1 O2 H1A 122(4) . . ?
V1 O2 H2A 118(3) . . ?
H1A O2 H2A 116(5) . . ?
C1 N1 C5 121.2(3) . . ?
C1 N1 H1N 119.4 . . ?
C5 N1 H1N 119.4 . . ?
N1 C1 C2 120.5(3) . . ?
N1 C1 H1 119.8 . . ?
C2 C1 H1 119.8 . . ?
C1 C2 C3 119.8(3) . . ?
C1 C2 H2 120.1 . . ?
C3 C2 H2 120.1 . . ?
C2 C3 C4 117.9(3) . . ?
C2 C3 C3 120.4(4) . 2_657 ?
C4 C3 C3 121.7(4) . 2_657 ?
C5 C4 C3 119.8(4) . . ?
C5 C4 H4 120.1 . . ?
C3 C4 H4 120.1 . . ?
N1 C5 C4 120.8(3) . . ?
N1 C5 H5 119.6 . . ?
C4 C5 H5 119.6 . . ?

loop_
_geom_bond_atom_site_label_1
_geom_bond_atom_site_label_2
_geom_bond_distance
_geom_bond_site_symmetry_2
_geom_bond_publ_flag
V1 O1 1.606(2) . ?
V1 F3 1.8975(19) . ?
V1 F2 1.9468(19) . ?
V1 F1 1.9543(18) 2_566 ?
V1 O2 2.022(2) . ?
V1 F1 2.1778(19) . ?
F1 V1 1.9543(18) 2_566 ?
O2 H1A 0.77(5) . ?
O2 H2A 0.84(6) . ?
N1 C1 1.325(5) . ?
N1 C5 1.327(5) . ?
N1 H1N 0.8600 . ?
C1 C2 1.378(5) . ?
C1 H1 0.9300 . ?
C2 C3 1.382(5) . ?
C2 H2 0.9300 . ?
C3 C4 1.384(5) . ?
C3 C3 1.490(6) 2_657 ?
C4 C5 1.371(5) . ?
C4 H4 0.9300 . ?
C5 H5 0.9300 . ?

loop_
_geom_hbond_atom_site_label_D
_geom_hbond_atom_site_label_H
_geom_hbond_atom_site_label_A
_geom_hbond_distance_DH
_geom_hbond_distance_HA
_geom_hbond_distance_DA
_geom_hbond_angle_DHA
_geom_hbond_site_symmetry_A
N1 H1N F2 0.86 1.73 2.575(3) 165.5 .
O2 H1A F3 0.77(5) 1.80(6) 2.571(3) 175(5) 2_576
O2 H2A F2 0.84(6) 1.78(6) 2.611(3) 169(5) 1_455
